data_7226418
loop_
_publ_author_name
'Rong, Jiewei'
'Zhang, Wenwei'
'Bai, Junfeng'

_publ_section_title
;
 Highly thermostable lanthanide(iii) MOFs constructed from
 4,4&#x2032;,4&#x2032;&#x2032;-s-triazine-2,4,6-triyl-tribenzoate ligand:
 synthesis, structure, and tunable white-light emission
;
_journal_issue 40
_journal_name_full CrystEngComm
_journal_page_first 7728
_journal_paper_doi 10.1039/C6CE01585A
_journal_volume 18
_journal_year 2016
_chemical_formula_sum 'C60 H60 Ce2 N6 O18 S6'
_chemical_formula_weight 1625.74
_chemical_name_systematic
; 
 ? 
;
_space_group_IT_number 2
_symmetry_cell_setting Triclinic'
_symmetry_space_group_name_Hall '-P 1'
_symmetry_space_group_name_H-M 'P -1'
_atom_sites_solution_hydrogens geom
_atom_sites_solution_primary direct
_atom_sites_solution_secondary difmap
_audit_creation_method SHELXL-97
_audit_update_record
;
2016-03-29 deposited with the CCDC.
2016-08-31 downloaded from the CCDC.
;
_cell_angle_alpha 111.1013(10)
_cell_angle_beta 110.6951(10)
_cell_angle_gamma 96.1766(12)
_cell_formula_units_Z 2
_cell_length_a 16.1339(6)
_cell_length_b 16.3437(6)
_cell_length_c 17.2177(6)
_cell_measurement_reflns_used 9979
_cell_measurement_temperature 173(2)
_cell_measurement_theta_max 27.44
_cell_measurement_theta_min 2.35
_cell_volume 3816.2(2)
_computing_cell_refinement 'Bruker SAINT'
_computing_data_collection 'Bruker APEX2'
_computing_data_reduction 'Bruker SAINT'
_computing_structure_refinement 'SHELXL-97 (Sheldrick, 2008)'
_computing_structure_solution 'SHELXS-97 (Sheldrick, 2008)'
_diffrn_ambient_temperature 173(2)
_diffrn_measured_fraction_theta_full 0.988
_diffrn_measured_fraction_theta_max 0.988
_diffrn_measurement_device_type 'Bruker APEX-II CCD'
_diffrn_measurement_method '\f and \w scans'
_diffrn_radiation_monochromator graphite
_diffrn_radiation_source 'fine-focus sealed tube'
_diffrn_radiation_type MoK\a
_diffrn_radiation_wavelength 0.71073
_diffrn_reflns_av_R_equivalents 0.0313
_diffrn_reflns_av_sigmaI/netI 0.0531
_diffrn_reflns_limit_h_max 20
_diffrn_reflns_limit_h_min -19
_diffrn_reflns_limit_k_max 21
_diffrn_reflns_limit_k_min -21
_diffrn_reflns_limit_l_max 19
_diffrn_reflns_limit_l_min -22
_diffrn_reflns_number 34005
_diffrn_reflns_theta_full 27.48
_diffrn_reflns_theta_max 27.48
_diffrn_reflns_theta_min 2.19
_diffrn_standards_number 0
_exptl_absorpt_coefficient_mu 1.406
_exptl_absorpt_correction_T_max 0.7567
_exptl_absorpt_correction_T_min 0.7114
_exptl_absorpt_correction_type multi-scan
_exptl_absorpt_process_details SADABS
_exptl_crystal_density_diffrn 1.415
_exptl_crystal_density_method 'not measured'
_exptl_crystal_F_000 1636
_exptl_crystal_size_max 0.26
_exptl_crystal_size_mid 0.23
_exptl_crystal_size_min 0.21
_platon_squeeze_details
;
;
_refine_diff_density_max 5.106
_refine_diff_density_min -1.699
_refine_diff_density_rms 0.130
_refine_ls_extinction_method none
_refine_ls_goodness_of_fit_ref 1.148
_refine_ls_hydrogen_treatment mixed
_refine_ls_matrix_type full
_refine_ls_number_parameters 887
_refine_ls_number_reflns 17281
_refine_ls_number_restraints 135
_refine_ls_restrained_S_all 1.157
_refine_ls_R_factor_all 0.0737
_refine_ls_R_factor_gt 0.0548
_refine_ls_shift/su_max 0.002
_refine_ls_shift/su_mean 0.000
_refine_ls_structure_factor_coef Fsqd
_refine_ls_weighting_details 'calc w=1/[\s^2^(Fo^2^)+(0.1000P)^2^+0.5000P] where P=(Fo^2^+2Fc^2^)/3'
_refine_ls_weighting_scheme calc
_refine_ls_wR_factor_gt 0.1619
_refine_ls_wR_factor_ref 0.1716
_reflns_number_gt 13114
_reflns_number_total 17281
_reflns_threshold_expression >2sigma(I)
_cod_data_source_file c6ce01585a2.cif
_cod_data_source_block ce
_cod_depositor_comments
;
The following automatic conversions were performed:

'_exptl_absorpt_correction_type' value 'MULTI-SCAN' changed to
'multi-scan' according to
/usr/data/users/saulius/crontab/automatic-downloads/rss-feeds/RSC/lib/dictionaries/cif_core.dic
dictionary named 'cif_core.dic' version 2.4.2 from 2011-04-26.

Automatic conversion script
Id: cif_fix_values 4268 2015-11-12 08:31:59Z antanas 

 Adding full bibliography for 7226417--7226424.cif.
;
_cod_original_sg_symbol_H-M P-1
_cod_database_code 7226418

loop_
_symmetry_equiv_pos_as_xyz
'x, y, z'
'-x, -y, -z'

loop_
_atom_site_label
_atom_site_type_symbol
_atom_site_fract_x
_atom_site_fract_y
_atom_site_fract_z
_atom_site_U_iso_or_equiv
_atom_site_adp_type
_atom_site_occupancy
_atom_site_symmetry_multiplicity
_atom_site_calc_flag
_atom_site_refinement_flags
_atom_site_disorder_assembly
_atom_site_disorder_group
Ce1 Ce 0.692855(16) 0.19002(2) 1.388995(17) 0.03084(10) Uani 1 1 d . . .
Ce2 Ce -0.308731(16) -0.322216(18) 0.362703(17) 0.02727(9) Uani 1 1 d . . .
S1 S 0.77363(18) 0.01014(16) 1.4525(2) 0.1178(11) Uani 1 1 d DU . .
S3 S 0.69019(13) 0.42633(12) 1.50427(11) 0.0585(4) Uani 1 1 d U A .
S5 S -0.34529(13) -0.55438(12) 0.17431(14) 0.0728(6) Uani 1 1 d . . .
S6 S -0.48207(11) -0.22192(12) 0.41834(12) 0.0572(4) Uani 1 1 d . . .
O1 O 0.5433(3) 0.0746(3) 1.3542(3) 0.0503(11) Uani 1 1 d . . .
O2 O 0.5309(3) 0.1475(3) 1.2677(3) 0.0645(14) Uani 1 1 d . . .
O3 O -0.2107(3) -0.1995(3) 1.3463(3) 0.0530(11) Uani 1 1 d . . .
O4 O -0.2949(3) -0.3215(3) 1.2197(3) 0.0491(11) Uani 1 1 d . . .
O5 O -0.2730(2) -0.3178(3) 0.5206(2) 0.0427(9) Uani 1 1 d . . .
O6 O -0.1865(3) -0.1993(3) 0.5286(2) 0.0463(10) Uani 1 1 d . . .
O7 O 0.7049(2) 0.2410(3) 1.2690(3) 0.0548(12) Uani 1 1 d . . .
O8 O 0.8374(2) 0.2618(3) 1.3789(3) 0.0544(12) Uani 1 1 d . . .
O9 O 1.5403(2) 0.5912(3) 1.3500(2) 0.0405(9) Uani 1 1 d . . .
O10 O 1.5283(2) 0.6257(3) 1.2345(2) 0.0430(9) Uani 1 1 d . . .
O11 O 0.8084(2) 0.3020(3) 0.5494(2) 0.0425(9) Uani 1 1 d . . .
O12 O 0.6849(2) 0.2258(3) 0.5458(2) 0.0490(11) Uani 1 1 d . . .
O13 O 0.7865(3) 0.1051(3) 1.4595(3) 0.0682(13) Uani 1 1 d D . .
O14 O 0.6928(4) 0.0532(4) 1.2632(4) 0.0861(17) Uani 1 1 d . . .
O15 O 0.6442(3) 0.3327(3) 1.4255(3) 0.0540(11) Uani 1 1 d . . .
O16 O -0.1620(2) -0.3647(3) 0.3934(3) 0.0546(11) Uani 1 1 d . . .
O17 O -0.3358(3) -0.4864(3) 0.2661(3) 0.0590(12) Uani 1 1 d . . .
O18 O -0.3871(3) -0.2061(3) 0.4174(3) 0.0518(10) Uani 1 1 d . . .
N1 N 0.0634(3) -0.1061(3) 1.1322(3) 0.0373(10) Uani 1 1 d . . .
N2 N -0.0715(3) -0.1699(3) 0.9935(3) 0.0382(11) Uani 1 1 d . . .
N3 N 0.0653(3) -0.0921(3) 1.0006(3) 0.0388(11) Uani 1 1 d . . .
N4 N 1.0652(3) 0.3976(3) 1.1481(3) 0.0345(10) Uani 1 1 d . . .
N5 N 0.9234(3) 0.3378(3) 1.0156(3) 0.0384(11) Uani 1 1 d . . .
N6 N 1.0569(3) 0.4070(3) 1.0114(3) 0.0367(10) Uani 1 1 d . . .
C1 C 0.4960(3) 0.0928(4) 1.2898(3) 0.0399(13) Uani 1 1 d . . .
C2 C 0.3942(3) 0.0502(4) 1.2392(4) 0.0418(13) Uani 1 1 d . A .
C3 C 0.3493(4) -0.0029(4) 1.2670(4) 0.0492(16) Uani 1 1 d . . .
H3 H 0.3831 -0.0113 1.3199 0.059 Uiso 1 1 calc R A .
C4 C 0.3432(4) 0.0611(5) 1.1625(4) 0.064(2) Uani 1 1 d . . .
H4 H 0.3730 0.0989 1.1438 0.077 Uiso 1 1 calc R A .
C5 C 0.2551(4) -0.0440(5) 1.2181(4) 0.0492(16) Uani 1 1 d . A .
H5 H 0.2247 -0.0790 1.2387 0.059 Uiso 1 1 calc R . .
C6 C 0.2511(4) 0.0196(5) 1.1123(4) 0.065(2) Uani 1 1 d . A .
H6 H 0.2184 0.0275 1.0587 0.078 Uiso 1 1 calc R . .
C7 C 0.2054(3) -0.0340(4) 1.1393(3) 0.0389(13) Uani 1 1 d . . .
C8 C 0.1060(3) -0.0790(4) 1.0881(3) 0.0356(12) Uani 1 1 d . A .
C9 C -0.0247(3) -0.1496(4) 1.0823(3) 0.0333(11) Uani 1 1 d . . .
C10 C -0.0766(3) -0.1775(4) 1.1295(3) 0.0334(11) Uani 1 1 d . . .
C11 C -0.0454(4) -0.1331(4) 1.2232(4) 0.0526(17) Uani 1 1 d . . .
H11 H 0.0105 -0.0859 1.2581 0.063 Uiso 1 1 calc R . .
C12 C -0.1582(4) -0.2453(4) 1.0799(3) 0.0471(15) Uani 1 1 d . . .
H12 H -0.1809 -0.2754 1.0150 0.057 Uiso 1 1 calc R . .
C13 C -0.0946(4) -0.1564(4) 1.2674(3) 0.0548(18) Uani 1 1 d . . .
H13 H -0.0716 -0.1258 1.3324 0.066 Uiso 1 1 calc R . .
C14 C -0.2073(4) -0.2699(4) 1.1223(4) 0.0479(15) Uani 1 1 d . . .
H14 H -0.2621 -0.3184 1.0870 0.057 Uiso 1 1 calc R . .
C15 C -0.1769(3) -0.2240(4) 1.2178(3) 0.0354(11) Uani 1 1 d . . .
C16 C -0.2307(3) -0.2494(3) 1.2643(3) 0.0330(11) Uani 1 1 d . . .
C17 C -0.0237(3) -0.1397(3) 0.9551(3) 0.0333(11) Uani 1 1 d . . .
C18 C -0.0726(3) -0.1619(4) 0.8566(3) 0.0356(12) Uani 1 1 d . . .
C19 C -0.1570(4) -0.2267(4) 0.8040(3) 0.0460(15) Uani 1 1 d . . .
H19 H -0.1844 -0.2543 0.8322 0.055 Uiso 1 1 calc R . .
C20 C -0.0342(4) -0.1220(4) 0.8134(3) 0.0416(14) Uani 1 1 d . . .
H20 H 0.0237 -0.0777 0.8481 0.050 Uiso 1 1 calc R . .
C21 C -0.2014(3) -0.2512(4) 0.7117(3) 0.0453(15) Uani 1 1 d . . .
H21 H -0.2595 -0.2952 0.6769 0.054 Uiso 1 1 calc R . .
C22 C -0.0799(4) -0.1467(4) 0.7205(4) 0.0444(14) Uani 1 1 d . . .
H22 H -0.0539 -0.1181 0.6920 0.053 Uiso 1 1 calc R . .
C23 C -0.1635(3) -0.2131(4) 0.6682(3) 0.0351(11) Uani 1 1 d . . .
C24 C -0.2108(3) -0.2444(4) 0.5654(3) 0.0346(11) Uani 1 1 d . . .
C25 C 0.7906(4) 0.2609(4) 1.3032(4) 0.0411(13) Uani 1 1 d . . .
C26 C 0.8391(3) 0.2861(4) 1.2506(3) 0.0350(11) Uani 1 1 d . A .
C27 C 0.9351(3) 0.3201(4) 1.2924(4) 0.0447(14) Uani 1 1 d . . .
H27 H 0.9700 0.3265 1.3528 0.054 Uiso 1 1 calc R A .
C28 C 0.7901(4) 0.2731(4) 1.1630(4) 0.0457(14) Uani 1 1 d . . .
H28 H 0.7252 0.2486 1.1347 0.055 Uiso 1 1 calc R A .
C29 C 0.9781(3) 0.3441(4) 1.2438(3) 0.0466(15) Uani 1 1 d . A .
H29 H 1.0427 0.3701 1.2724 0.056 Uiso 1 1 calc R . .
C30 C 0.8341(3) 0.2956(4) 1.1142(4) 0.0464(15) Uani 1 1 d . A .
H30 H 0.7992 0.2866 1.0529 0.056 Uiso 1 1 calc R . .
C31 C 0.9280(3) 0.3307(4) 1.1542(3) 0.0334(11) Uani 1 1 d . . .
C32 C 0.9745(3) 0.3576(4) 1.1034(3) 0.0320(11) Uani 1 1 d . A .
C33 C 1.1035(3) 0.4207(4) 1.0992(3) 0.0326(11) Uani 1 1 d . . .
C34 C 1.2024(3) 0.4653(4) 1.1436(3) 0.0340(11) Uani 1 1 d . . .
C35 C 1.2556(3) 0.4777(4) 1.2332(3) 0.0432(14) Uani 1 1 d . . .
H35 H 1.2274 0.4586 1.2660 0.052 Uiso 1 1 calc R . .
C36 C 1.2447(3) 0.4939(4) 1.0963(3) 0.0413(14) Uani 1 1 d . . .
H36 H 1.2093 0.4852 1.0352 0.050 Uiso 1 1 calc R . .
C37 C 1.3485(3) 0.5175(4) 1.2736(3) 0.0433(14) Uani 1 1 d . . .
H37 H 1.3845 0.5253 1.3342 0.052 Uiso 1 1 calc R . .
C38 C 1.3414(3) 0.5364(4) 1.1399(4) 0.0476(15) Uani 1 1 d . . .
H38 H 1.3711 0.5571 1.1090 0.057 Uiso 1 1 calc R . .
C39 C 1.3902(3) 0.5462(4) 1.2273(3) 0.0348(11) Uani 1 1 d . . .
C40 C 1.4940(3) 0.5901(3) 1.2735(3) 0.0328(11) Uani 1 1 d . . .
C41 C 0.9679(3) 0.3652(4) 0.9736(3) 0.0341(11) Uani 1 1 d . . .
C42 C 0.9150(3) 0.3444(4) 0.8753(3) 0.0350(11) Uani 1 1 d . . .
C43 C 0.8222(4) 0.3009(5) 0.8311(4) 0.0504(17) Uani 1 1 d . . .
H43 H 0.7915 0.2858 0.8641 0.060 Uiso 1 1 calc R . .
C44 C 0.9575(4) 0.3692(5) 0.8276(4) 0.0506(17) Uani 1 1 d . . .
H44 H 1.0208 0.4015 0.8583 0.061 Uiso 1 1 calc R . .
C45 C 0.7728(4) 0.2787(5) 0.7374(4) 0.0509(16) Uani 1 1 d . . .
H45 H 0.7092 0.2476 0.7069 0.061 Uiso 1 1 calc R . .
C46 C 0.9093(4) 0.3478(5) 0.7354(4) 0.0510(17) Uani 1 1 d . . .
H46 H 0.9401 0.3645 0.7032 0.061 Uiso 1 1 calc R . .
C47 C 0.8168(3) 0.3023(4) 0.6897(3) 0.0323(11) Uani 1 1 d . . .
C48 C 0.7667(3) 0.2756(4) 0.5898(3) 0.0366(12) Uani 1 1 d . . .
C53 C 0.7692(5) 0.4788(6) 1.4742(7) 0.093(3) Uani 1 1 d U . .
H53A H 0.8220 0.4529 1.4831 0.140 Uiso 1 1 calc R A .
H53B H 0.7905 0.5445 1.5133 0.140 Uiso 1 1 calc R . .
H53C H 0.7386 0.4679 1.4097 0.140 Uiso 1 1 calc R . .
C54 C 0.6087(5) 0.4886(5) 1.4838(5) 0.0671(19) Uani 1 1 d U . .
H54A H 0.5952 0.4902 1.4243 0.101 Uiso 1 1 calc R A .
H54B H 0.6334 0.5509 1.5325 0.101 Uiso 1 1 calc R . .
H54C H 0.5520 0.4593 1.4831 0.101 Uiso 1 1 calc R . .
C57 C -0.4304(6) -0.5334(6) 0.0905(6) 0.106(3) Uani 1 1 d . . .
H57A H -0.4904 -0.5511 0.0905 0.159 Uiso 1 1 calc R . .
H57B H -0.4329 -0.5690 0.0298 0.159 Uiso 1 1 calc R . .
H57C H -0.4149 -0.4684 0.1049 0.159 Uiso 1 1 calc R . .
C58 C -0.2473(6) -0.5148(6) 0.1585(6) 0.095(3) Uani 1 1 d . . .
H58A H -0.2432 -0.4524 0.1643 0.143 Uiso 1 1 calc R . .
H58B H -0.2536 -0.5545 0.0973 0.143 Uiso 1 1 calc R . .
H58C H -0.1914 -0.5157 0.2052 0.143 Uiso 1 1 calc R . .
C59 C -0.5008(5) -0.1123(5) 0.4554(6) 0.075(2) Uani 1 1 d . . .
H59A H -0.4514 -0.0720 0.5159 0.112 Uiso 1 1 calc R . .
H59B H -0.5601 -0.1168 0.4595 0.112 Uiso 1 1 calc R . .
H59C H -0.5013 -0.0874 0.4113 0.112 Uiso 1 1 calc R . .
C60 C -0.4638(5) -0.2395(5) 0.5203(5) 0.0683(19) Uani 1 1 d . . .
H60A H -0.4472 -0.2969 0.5129 0.102 Uiso 1 1 calc R . .
H60B H -0.5204 -0.2421 0.5296 0.102 Uiso 1 1 calc R . .
H60C H -0.4139 -0.1890 0.5736 0.102 Uiso 1 1 calc R . .
S4 S -0.06703(11) -0.33061(14) 0.46646(13) 0.0658(5) Uani 1 1 d U . .
S2 S 0.6692(3) -0.0120(2) 1.1719(2) 0.0961(15) Uani 0.751(7) 1 d PU A 1
C49 C 0.7541(12) 0.0227(12) 1.5587(12) 0.179(6) Uani 0.851(12) 1 d PU B 1
H49A H 0.8110 0.0592 1.6140 0.269 Uiso 0.851(12) 1 calc PR B 1
H49B H 0.7360 -0.0377 1.5563 0.269 Uiso 0.851(12) 1 calc PR B 1
H49C H 0.7052 0.0531 1.5604 0.269 Uiso 0.851(12) 1 calc PR B 1
C50 C 0.8760(8) -0.0053(9) 1.5025(10) 0.106(3) Uani 0.851(12) 1 d PU B 1
H50A H 0.9092 -0.0097 1.4638 0.159 Uiso 0.851(12) 1 calc PR B 1
H50B H 0.8676 -0.0615 1.5105 0.159 Uiso 0.851(12) 1 calc PR B 1
H50C H 0.9115 0.0464 1.5626 0.159 Uiso 0.851(12) 1 calc PR B 1
C51 C 0.7719(12) -0.0063(13) 1.1543(12) 0.140(6) Uani 0.751(7) 1 d PU A 1
H51A H 0.7623 0.0060 1.1006 0.210 Uiso 0.751(7) 1 d PR A 1
H51B H 0.7872 -0.0646 1.1440 0.210 Uiso 0.751(7) 1 d PR A 1
H51C H 0.8225 0.0424 1.2087 0.210 Uiso 0.751(7) 1 d PR A 1
C52 C 0.6249(13) 0.0339(14) 1.0910(13) 0.135(7) Uani 0.751(7) 1 d PU A 1
H52A H 0.6455 0.1006 1.1231 0.203 Uiso 0.751(7) 1 d PR A 1
H52B H 0.5575 0.0140 1.0629 0.203 Uiso 0.751(7) 1 d PR A 1
H52C H 0.6472 0.0131 1.0431 0.203 Uiso 0.751(7) 1 d PR A 1
S2' S 0.7210(8) 0.0517(9) 1.1829(8) 0.101(5) Uani 0.249(7) 1 d PU A 2
C49' C 0.6650(18) 0.004(4) 1.438(4) 0.087(10) Uani 0.149(12) 1 d PDU B 2
H49D H 0.6426 0.0575 1.4516 0.130 Uiso 0.149(12) 1 d PR B 2
H49E H 0.6422 -0.0347 1.4603 0.130 Uiso 0.149(12) 1 d PR B 2
H49F H 0.6442 -0.0276 1.3726 0.130 Uiso 0.149(12) 1 d PR B 2
C50' C 0.883(2) 0.017(4) 1.521(4) 0.075(17) Uani 0.149(12) 1 d PDU B 2
H50D H 0.9272 -0.0054 1.4994 0.113 Uiso 0.149(12) 1 d PR B 2
H50E H 0.8708 -0.0139 1.5552 0.113 Uiso 0.149(12) 1 d PR B 2
H50F H 0.9067 0.0811 1.5590 0.113 Uiso 0.149(12) 1 d PR B 2
C51' C 0.732(2) -0.067(2) 1.149(2) 0.083(10) Uani 0.249(7) 1 d PU A 2
H51D H 0.7815 -0.0702 1.2004 0.124 Uiso 0.249(7) 1 d PR A 2
H51E H 0.7474 -0.0847 1.0959 0.124 Uiso 0.249(7) 1 d PR A 2
H51F H 0.6743 -0.1089 1.1328 0.124 Uiso 0.249(7) 1 d PR A 2
C52' C 0.591(2) 0.031(3) 1.102(2) 0.058(8) Uani 0.249(7) 1 d PU A 2
H52D H 0.5512 0.0115 1.1279 0.087 Uiso 0.249(7) 1 d PR A 2
H52E H 0.5754 -0.0164 1.0409 0.087 Uiso 0.249(7) 1 d PR A 2
H52F H 0.5806 0.0876 1.0976 0.087 Uiso 0.249(7) 1 d PR A 2
C55 C -0.0087(5) -0.2366(5) 0.4632(6) 0.081(2) Uani 1 1 d U . .
H55A H -0.0161 -0.2516 0.4002 0.121 Uiso 1 1 calc R . .
H55B H 0.0568 -0.2203 0.5039 0.121 Uiso 1 1 calc R . .
H55C H -0.0340 -0.1851 0.4836 0.121 Uiso 1 1 calc R . .
C56 C -0.0112(4) -0.4130(5) 0.4254(5) 0.069(2) Uani 1 1 d U . .
H56A H -0.0402 -0.4717 0.4204 0.104 Uiso 1 1 calc R . .
H56B H 0.0539 -0.3934 0.4683 0.104 Uiso 1 1 calc R . .
H56C H -0.0164 -0.4196 0.3649 0.104 Uiso 1 1 calc R . .

loop_
_atom_site_aniso_label
_atom_site_aniso_U_11
_atom_site_aniso_U_22
_atom_site_aniso_U_33
_atom_site_aniso_U_23
_atom_site_aniso_U_13
_atom_site_aniso_U_12
Ce1 0.01903(14) 0.04866(18) 0.02195(15) 0.01603(12) 0.00642(10) 0.00279(12)
Ce2 0.01773(14) 0.03948(16) 0.02128(14) 0.01273(11) 0.00669(10) 0.00157(11)
S1 0.0910(17) 0.0630(13) 0.116(2) 0.0173(13) -0.0251(14) 0.0201(12)
S3 0.0702(11) 0.0586(10) 0.0477(9) 0.0264(8) 0.0216(8) 0.0196(8)
S5 0.0601(11) 0.0483(9) 0.0707(12) -0.0009(9) 0.0130(9) 0.0119(8)
S6 0.0456(9) 0.0638(10) 0.0589(10) 0.0193(8) 0.0248(7) 0.0175(7)
O1 0.0272(19) 0.072(3) 0.039(2) 0.024(2) 0.0050(16) -0.0030(19)
O2 0.031(2) 0.088(3) 0.061(3) 0.043(3) -0.0003(19) -0.008(2)
O3 0.067(3) 0.054(2) 0.032(2) 0.0132(18) 0.0264(19) -0.007(2)
O4 0.039(2) 0.065(3) 0.033(2) 0.0171(19) 0.0135(16) -0.0088(19)
O5 0.039(2) 0.049(2) 0.0251(18) 0.0128(16) 0.0043(15) -0.0030(17)
O6 0.048(2) 0.056(2) 0.0262(18) 0.0181(17) 0.0105(16) -0.0022(19)
O7 0.0274(19) 0.102(3) 0.048(2) 0.047(2) 0.0168(17) 0.007(2)
O8 0.0303(19) 0.104(4) 0.036(2) 0.042(2) 0.0127(16) 0.005(2)
O9 0.0214(17) 0.059(2) 0.0327(19) 0.0227(17) 0.0037(14) -0.0035(16)
O10 0.0233(17) 0.068(3) 0.0341(19) 0.0265(18) 0.0077(14) -0.0031(17)
O11 0.0330(19) 0.063(2) 0.0274(18) 0.0209(17) 0.0104(15) -0.0004(18)
O12 0.0317(19) 0.078(3) 0.0283(19) 0.0238(19) 0.0065(15) -0.0033(19)
O13 0.058(3) 0.064(3) 0.070(3) 0.032(3) 0.009(2) 0.023(2)
O14 0.117(5) 0.083(4) 0.054(3) 0.014(3) 0.045(3) 0.034(3)
O15 0.049(2) 0.048(2) 0.052(2) 0.022(2) 0.0077(19) 0.0152(19)
O16 0.0212(18) 0.066(3) 0.060(3) 0.017(2) 0.0109(17) 0.0076(18)
O17 0.050(3) 0.049(2) 0.054(3) 0.011(2) 0.009(2) 0.007(2)
O18 0.042(2) 0.061(3) 0.060(3) 0.028(2) 0.027(2) 0.017(2)
N1 0.025(2) 0.055(3) 0.026(2) 0.0171(19) 0.0081(16) -0.0039(19)
N2 0.028(2) 0.054(3) 0.025(2) 0.0161(19) 0.0076(17) -0.0047(19)
N3 0.024(2) 0.058(3) 0.026(2) 0.017(2) 0.0058(16) -0.0035(19)
N4 0.023(2) 0.052(3) 0.024(2) 0.0170(18) 0.0060(16) 0.0018(18)
N5 0.0210(19) 0.066(3) 0.026(2) 0.023(2) 0.0062(16) 0.0009(19)
N6 0.021(2) 0.059(3) 0.028(2) 0.021(2) 0.0081(16) 0.0014(19)
C1 0.023(2) 0.054(3) 0.032(3) 0.013(2) 0.010(2) -0.004(2)
C2 0.026(3) 0.053(3) 0.034(3) 0.016(2) 0.004(2) -0.003(2)
C3 0.028(3) 0.073(4) 0.033(3) 0.026(3) 0.001(2) -0.007(3)
C4 0.028(3) 0.100(5) 0.056(4) 0.050(4) 0.004(3) -0.018(3)
C5 0.030(3) 0.076(4) 0.038(3) 0.032(3) 0.007(2) -0.005(3)
C6 0.026(3) 0.110(6) 0.056(4) 0.058(4) 0.000(3) -0.009(3)
C7 0.021(2) 0.060(3) 0.026(2) 0.019(2) 0.0032(19) -0.005(2)
C8 0.024(2) 0.050(3) 0.028(2) 0.019(2) 0.0065(19) -0.002(2)
C9 0.024(2) 0.045(3) 0.025(2) 0.015(2) 0.0084(18) -0.002(2)
C10 0.029(2) 0.049(3) 0.023(2) 0.019(2) 0.0109(19) 0.002(2)
C11 0.036(3) 0.072(4) 0.030(3) 0.015(3) 0.008(2) -0.020(3)
C12 0.034(3) 0.072(4) 0.021(2) 0.013(2) 0.009(2) -0.007(3)
C13 0.049(3) 0.076(4) 0.019(2) 0.013(3) 0.009(2) -0.017(3)
C14 0.039(3) 0.061(4) 0.029(3) 0.013(3) 0.012(2) -0.012(3)
C15 0.030(2) 0.049(3) 0.030(3) 0.021(2) 0.013(2) 0.004(2)
C16 0.026(2) 0.044(3) 0.028(2) 0.018(2) 0.0104(19) 0.004(2)
C17 0.022(2) 0.042(3) 0.029(2) 0.013(2) 0.0080(19) -0.001(2)
C18 0.025(2) 0.051(3) 0.023(2) 0.014(2) 0.0064(19) 0.002(2)
C19 0.031(3) 0.071(4) 0.026(3) 0.021(3) 0.007(2) -0.012(3)
C20 0.035(3) 0.052(3) 0.027(3) 0.019(2) 0.006(2) -0.009(2)
C21 0.028(3) 0.064(4) 0.027(3) 0.014(2) 0.007(2) -0.012(2)
C22 0.042(3) 0.052(3) 0.033(3) 0.021(2) 0.010(2) -0.005(3)
C23 0.030(3) 0.046(3) 0.028(2) 0.018(2) 0.009(2) 0.004(2)
C24 0.033(3) 0.043(3) 0.024(2) 0.015(2) 0.010(2) 0.004(2)
C25 0.035(3) 0.056(3) 0.032(3) 0.020(2) 0.017(2) 0.001(2)
C26 0.027(2) 0.046(3) 0.033(3) 0.017(2) 0.017(2) 0.005(2)
C27 0.028(3) 0.078(4) 0.030(3) 0.027(3) 0.012(2) 0.006(3)
C28 0.024(2) 0.073(4) 0.040(3) 0.031(3) 0.011(2) 0.002(3)
C29 0.021(2) 0.086(4) 0.029(3) 0.028(3) 0.007(2) -0.001(3)
C30 0.027(3) 0.083(4) 0.033(3) 0.035(3) 0.009(2) 0.003(3)
C31 0.024(2) 0.051(3) 0.024(2) 0.018(2) 0.0092(18) 0.005(2)
C32 0.025(2) 0.047(3) 0.026(2) 0.019(2) 0.0109(18) 0.004(2)
C33 0.022(2) 0.047(3) 0.025(2) 0.015(2) 0.0085(18) 0.000(2)
C34 0.019(2) 0.051(3) 0.023(2) 0.013(2) 0.0063(18) -0.001(2)
C35 0.025(2) 0.072(4) 0.029(3) 0.026(3) 0.007(2) -0.002(2)
C36 0.022(2) 0.068(4) 0.022(2) 0.018(2) 0.0019(18) -0.005(2)
C37 0.024(2) 0.070(4) 0.025(2) 0.021(3) 0.0035(19) -0.005(2)
C38 0.020(2) 0.077(4) 0.040(3) 0.027(3) 0.009(2) -0.008(3)
C39 0.024(2) 0.046(3) 0.026(2) 0.012(2) 0.0079(19) -0.001(2)
C40 0.019(2) 0.042(3) 0.032(3) 0.016(2) 0.0058(19) 0.003(2)
C41 0.022(2) 0.053(3) 0.022(2) 0.017(2) 0.0039(18) 0.001(2)
C42 0.029(2) 0.048(3) 0.022(2) 0.015(2) 0.0072(19) 0.002(2)
C43 0.030(3) 0.084(4) 0.026(3) 0.027(3) 0.004(2) -0.009(3)
C44 0.024(3) 0.088(5) 0.033(3) 0.031(3) 0.005(2) -0.005(3)
C45 0.025(3) 0.084(4) 0.031(3) 0.023(3) 0.006(2) -0.007(3)
C46 0.029(3) 0.088(5) 0.025(3) 0.023(3) 0.006(2) -0.005(3)
C47 0.028(2) 0.044(3) 0.024(2) 0.017(2) 0.0092(19) 0.005(2)
C48 0.028(2) 0.052(3) 0.025(2) 0.016(2) 0.0075(19) 0.005(2)
C53 0.061(4) 0.078(5) 0.136(7) 0.040(5) 0.045(4) 0.012(4)
C54 0.061(4) 0.064(4) 0.081(5) 0.032(3) 0.032(3) 0.024(3)
C57 0.090(6) 0.098(7) 0.065(5) -0.007(5) 0.004(5) 0.031(5)
C58 0.090(6) 0.077(6) 0.093(6) 0.005(5) 0.044(5) 0.026(5)
C59 0.067(5) 0.076(5) 0.094(6) 0.034(4) 0.047(4) 0.033(4)
C60 0.073(5) 0.082(5) 0.064(4) 0.028(4) 0.044(4) 0.031(4)
S4 0.0415(9) 0.0833(12) 0.0647(11) 0.0325(10) 0.0138(8) 0.0137(8)
S2 0.128(3) 0.071(2) 0.0605(17) 0.0101(14) 0.0374(18) -0.0111(19)
C49 0.176(9) 0.158(10) 0.197(8) 0.062(7) 0.078(8) 0.076(7)
C50 0.086(3) 0.065(3) 0.107(4) 0.027(3) -0.013(3) 0.019(3)
C51 0.143(8) 0.147(10) 0.145(9) 0.050(7) 0.086(7) 0.054(7)
C52 0.145(10) 0.137(10) 0.123(10) 0.066(8) 0.046(7) 0.035(8)
S2' 0.102(7) 0.105(8) 0.101(7) 0.042(5) 0.052(5) 0.021(5)
C49' 0.085(11) 0.084(11) 0.090(11) 0.042(7) 0.033(7) 0.014(7)
C50' 0.079(19) 0.08(2) 0.072(19) 0.044(12) 0.037(12) -0.002(9)
C51' 0.078(12) 0.080(13) 0.085(13) 0.019(8) 0.040(9) 0.038(9)
C52' 0.062(11) 0.060(11) 0.041(10) 0.021(8) 0.011(8) 0.016(8)
C55 0.053(4) 0.079(4) 0.111(6) 0.054(4) 0.023(4) 0.015(3)
C56 0.039(3) 0.074(4) 0.088(5) 0.025(4) 0.028(3) 0.019(3)

loop_
_atom_type_symbol
_atom_type_description
_atom_type_scat_dispersion_real
_atom_type_scat_dispersion_imag
_atom_type_scat_source
C C 0.0033 0.0016 'International Tables Vol C Tables 4.2.6.8 and 6.1.1.4'
H H 0.0000 0.0000 'International Tables Vol C Tables 4.2.6.8 and 6.1.1.4'
N N 0.0061 0.0033 'International Tables Vol C Tables 4.2.6.8 and 6.1.1.4'
O O 0.0106 0.0060 'International Tables Vol C Tables 4.2.6.8 and 6.1.1.4'
S S 0.1246 0.1234 'International Tables Vol C Tables 4.2.6.8 and 6.1.1.4'
Ce Ce -0.2486 2.6331 'International Tables Vol C Tables 4.2.6.8 and 6.1.1.4'

loop_
_geom_angle_atom_site_label_1
_geom_angle_atom_site_label_2
_geom_angle_atom_site_label_3
_geom_angle
_geom_angle_site_symmetry_1
_geom_angle_site_symmetry_3
O13 Ce1 O15 142.88(15) . .
O13 Ce1 O14 72.06(19) . .
O15 Ce1 O14 144.78(17) . .
O13 Ce1 O2 133.81(16) . .
O15 Ce1 O2 74.93(16) . .
O14 Ce1 O2 78.8(2) . .
O13 Ce1 O11 72.11(15) . 1_556
O15 Ce1 O11 72.91(14) . 1_556
O14 Ce1 O11 136.02(18) . 1_556
O2 Ce1 O11 145.20(16) . 1_556
O13 Ce1 O7 127.95(16) . .
O15 Ce1 O7 76.78(16) . .
O14 Ce1 O7 73.57(18) . .
O2 Ce1 O7 73.57(13) . .
O11 Ce1 O7 111.02(13) 1_556 .
O13 Ce1 O8 86.98(16) . .
O15 Ce1 O8 93.35(15) . .
O14 Ce1 O8 82.20(18) . .
O2 Ce1 O8 123.89(13) . .
O11 Ce1 O8 71.28(12) 1_556 .
O7 Ce1 O8 50.43(12) . .
O13 Ce1 O12 73.06(16) . 1_556
O15 Ce1 O12 75.43(15) . 1_556
O14 Ce1 O12 135.92(17) . 1_556
O2 Ce1 O12 108.09(14) . 1_556
O11 Ce1 O12 50.71(11) 1_556 1_556
O7 Ce1 O12 150.51(16) . 1_556
O8 Ce1 O12 121.82(11) . 1_556
O13 Ce1 O1 89.36(15) . .
O15 Ce1 O1 100.05(15) . .
O14 Ce1 O1 80.03(18) . .
O2 Ce1 O1 50.22(13) . .
O11 Ce1 O1 123.96(12) 1_556 .
O7 Ce1 O1 121.42(12) . .
O8 Ce1 O1 162.13(14) . .
O12 Ce1 O1 73.46(12) 1_556 .
O13 Ce1 C25 107.07(18) . .
O15 Ce1 C25 86.37(16) . .
O14 Ce1 C25 74.74(18) . .
O2 Ce1 C25 98.55(15) . .
O11 Ce1 C25 92.38(13) 1_556 .
O7 Ce1 C25 25.23(14) . .
O8 Ce1 C25 25.34(13) . .
O12 Ce1 C25 142.07(14) 1_556 .
O1 Ce1 C25 143.48(14) . .
O13 Ce1 C48 67.43(17) . 1_556
O15 Ce1 C48 75.67(15) . 1_556
O14 Ce1 C48 139.48(18) . 1_556
O2 Ce1 C48 130.78(16) . 1_556
O11 Ce1 C48 25.57(12) 1_556 1_556
O7 Ce1 C48 134.68(15) . 1_556
O8 Ce1 C48 96.32(13) . 1_556
O12 Ce1 C48 25.52(12) 1_556 1_556
O1 Ce1 C48 98.40(13) . 1_556
C25 Ce1 C48 117.94(14) . 1_556
O13 Ce1 C1 112.47(17) . .
O15 Ce1 C1 86.86(16) . .
O14 Ce1 C1 78.64(18) . .
O2 Ce1 C1 24.87(15) . .
O11 Ce1 C1 139.43(13) 1_556 .
O7 Ce1 C1 97.44(14) . .
O8 Ce1 C1 146.45(13) . .
O12 Ce1 C1 90.73(13) 1_556 .
O1 Ce1 C1 25.36(14) . .
C25 Ce1 C1 121.66(15) . .
C48 Ce1 C1 116.08(14) 1_556 .
O16 Ce2 O18 145.77(13) . .
O16 Ce2 O17 69.32(14) . .
O18 Ce2 O17 143.14(14) . .
O16 Ce2 O5 80.27(14) . .
O18 Ce2 O5 80.86(14) . .
O17 Ce2 O5 102.52(14) . .
O16 Ce2 O4 84.24(14) . 1_554
O18 Ce2 O4 109.54(14) . 1_554
O17 Ce2 O4 77.16(15) . 1_554
O5 Ce2 O4 163.45(13) . 1_554
O16 Ce2 O10 139.76(14) . 1_344
O18 Ce2 O10 74.16(14) . 1_344
O17 Ce2 O10 73.83(14) . 1_344
O5 Ce2 O10 123.92(11) . 1_344
O4 Ce2 O10 72.19(11) 1_554 1_344
O16 Ce2 O9 127.43(14) . 1_344
O18 Ce2 O9 73.33(13) . 1_344
O17 Ce2 O9 72.47(14) . 1_344
O5 Ce2 O9 74.24(11) . 1_344
O4 Ce2 O9 120.51(11) 1_554 1_344
O10 Ce2 O9 50.84(11) 1_344 1_344
O16 Ce2 O3 78.22(15) . 1_554
O18 Ce2 O3 86.86(14) . 1_554
O17 Ce2 O3 120.34(14) . 1_554
O5 Ce2 O3 119.86(11) . 1_554
O4 Ce2 O3 50.35(11) 1_554 1_554
O10 Ce2 O3 108.08(13) 1_344 1_554
O9 Ce2 O3 153.97(15) 1_344 1_554
O16 Ce2 O6 72.39(14) . .
O18 Ce2 O6 73.60(14) . .
O17 Ce2 O6 136.09(14) . .
O5 Ce2 O6 49.68(11) . .
O4 Ce2 O6 119.56(11) 1_554 .
O10 Ce2 O6 147.76(14) 1_344 .
O9 Ce2 O6 117.91(11) 1_344 .
O3 Ce2 O6 70.33(11) 1_554 .
O16 Ce2 C16 77.31(15) . 1_554
O18 Ce2 C16 101.53(14) . 1_554
O17 Ce2 C16 97.52(15) . 1_554
O5 Ce2 C16 142.19(12) . 1_554
O4 Ce2 C16 25.41(12) 1_554 1_554
O10 Ce2 C16 92.27(12) 1_344 1_554
O9 Ce2 C16 143.04(12) 1_344 1_554
O3 Ce2 C16 25.28(12) 1_554 1_554
O6 Ce2 C16 94.28(12) . 1_554
O16 Ce2 C40 139.19(14) . 1_344
O18 Ce2 C40 72.15(14) . 1_344
O17 Ce2 C40 71.07(15) . 1_344
O5 Ce2 C40 99.20(13) . 1_344
O4 Ce2 C40 96.32(13) 1_554 1_344
O10 Ce2 C40 25.38(12) 1_344 1_344
O9 Ce2 C40 25.46(12) 1_344 1_344
O3 Ce2 C40 132.06(14) 1_554 1_344
O6 Ce2 C40 136.85(13) . 1_344
C16 Ce2 C40 117.62(13) 1_554 1_344
O16 Ce2 C24 74.83(15) . .
O18 Ce2 C24 76.04(15) . .
O17 Ce2 C24 121.02(15) . .
O5 Ce2 C24 24.85(12) . .
O4 Ce2 C24 143.07(12) 1_554 .
O10 Ce2 C24 140.77(13) 1_344 .
O9 Ce2 C24 96.28(12) 1_344 .
O3 Ce2 C24 95.07(13) 1_554 .
O6 Ce2 C24 24.82(12) . .
C16 Ce2 C24 118.41(13) 1_554 .
C40 Ce2 C24 119.42(14) 1_344 .
O13 S1 C50 109.1(5) . .
O13 S1 C49' 90.2(19) . .
C50 S1 C49' 151(2) . .
O13 S1 C50' 99.9(17) . .
C50 S1 C50' 12(2) . .
C49' S1 C50' 149(3) . .
O13 S1 C49 102.7(6) . .
C50 S1 C49 88.4(8) . .
C49' S1 C49 66(2) . .
C50' S1 C49 83(2) . .
O15 S3 C54 104.3(3) . .
O15 S3 C53 104.4(4) . .
C54 S3 C53 97.7(4) . .
O17 S5 C57 105.7(4) . .
O17 S5 C58 107.1(3) . .
C57 S5 C58 98.6(5) . .
O18 S6 C59 104.8(3) . .
O18 S6 C60 105.2(3) . .
C59 S6 C60 98.9(4) . .
C1 O1 Ce1 91.2(3) . .
C1 O2 Ce1 96.6(3) . .
C16 O3 Ce2 92.8(3) . 1_556
C16 O4 Ce2 93.7(3) . 1_556
C24 O5 Ce2 96.6(3) . .
C24 O6 Ce2 90.9(3) . .
C25 O7 Ce1 94.2(3) . .
C25 O8 Ce1 92.2(3) . .
C40 O9 Ce2 92.7(3) . 1_766
C40 O10 Ce2 93.4(3) . 1_766
C48 O11 Ce1 94.7(3) . 1_554
C48 O12 Ce1 91.9(3) . 1_554
S1 O13 Ce1 136.8(3) . .
S2 O14 S2' 45.4(4) . .
S2 O14 Ce1 158.6(4) . .
S2' O14 Ce1 126.8(6) . .
S3 O15 Ce1 132.1(2) . .
S4 O16 Ce2 138.8(3) . .
S5 O17 Ce2 144.4(3) . .
S6 O18 Ce2 127.8(2) . .
C9 N1 C8 115.0(4) . .
C9 N2 C17 115.4(4) . .
C8 N3 C17 115.5(4) . .
C33 N4 C32 115.2(4) . .
C41 N5 C32 115.1(4) . .
C41 N6 C33 115.3(4) . .
O2 C1 O1 122.0(5) . .
O2 C1 C2 118.0(5) . .
O1 C1 C2 120.0(5) . .
O2 C1 Ce1 58.5(3) . .
O1 C1 Ce1 63.4(3) . .
C2 C1 Ce1 175.4(4) . .
C4 C2 C3 118.1(5) . .
C4 C2 C1 120.8(5) . .
C3 C2 C1 121.1(5) . .
C2 C3 C5 120.6(5) . .
C2 C3 H3 119.7 . .
C5 C3 H3 119.7 . .
C6 C4 C2 122.2(5) . .
C6 C4 H4 118.9 . .
C2 C4 H4 118.9 . .
C7 C5 C3 120.2(5) . .
C7 C5 H5 119.9 . .
C3 C5 H5 119.9 . .
C4 C6 C7 120.1(5) . .
C4 C6 H6 119.9 . .
C7 C6 H6 119.9 . .
C6 C7 C5 118.6(5) . .
C6 C7 C8 122.1(5) . .
C5 C7 C8 119.3(5) . .
N3 C8 N1 124.7(4) . .
N3 C8 C7 118.1(4) . .
N1 C8 C7 117.2(4) . .
N1 C9 N2 125.6(4) . .
N1 C9 C10 117.2(4) . .
N2 C9 C10 117.3(4) . .
C11 C10 C12 118.9(4) . .
C11 C10 C9 120.2(4) . .
C12 C10 C9 120.9(4) . .
C10 C11 C13 120.7(5) . .
C10 C11 H11 119.7 . .
C13 C11 H11 119.7 . .
C14 C12 C10 121.3(5) . .
C14 C12 H12 119.3 . .
C10 C12 H12 119.3 . .
C15 C13 C11 120.6(5) . .
C15 C13 H13 119.7 . .
C11 C13 H13 119.7 . .
C12 C14 C15 120.3(5) . .
C12 C14 H14 119.9 . .
C15 C14 H14 119.9 . .
C13 C15 C14 118.1(5) . .
C13 C15 C16 121.2(4) . .
C14 C15 C16 120.6(4) . .
O3 C16 O4 121.5(4) . .
O3 C16 C15 119.7(4) . .
O4 C16 C15 118.8(4) . .
O3 C16 Ce2 61.9(3) . 1_556
O4 C16 Ce2 60.9(3) . 1_556
C15 C16 Ce2 167.8(4) . 1_556
N2 C17 N3 123.8(4) . .
N2 C17 C18 117.1(4) . .
N3 C17 C18 119.1(4) . .
C19 C18 C20 118.4(4) . .
C19 C18 C17 119.9(4) . .
C20 C18 C17 121.7(4) . .
C21 C19 C18 120.7(5) . .
C21 C19 H19 119.7 . .
C18 C19 H19 119.7 . .
C22 C20 C18 120.4(5) . .
C22 C20 H20 119.8 . .
C18 C20 H20 119.8 . .
C19 C21 C23 121.3(5) . .
C19 C21 H21 119.4 . .
C23 C21 H21 119.4 . .
C20 C22 C23 120.6(5) . .
C20 C22 H22 119.7 . .
C23 C22 H22 119.7 . .
C21 C23 C22 118.6(5) . .
C21 C23 C24 120.7(4) . .
C22 C23 C24 120.7(4) . .
O6 C24 O5 122.9(4) . .
O6 C24 C23 120.5(4) . .
O5 C24 C23 116.6(4) . .
O6 C24 Ce2 64.3(3) . .
O5 C24 Ce2 58.6(2) . .
C23 C24 Ce2 174.9(4) . .
O7 C25 O8 122.5(5) . .
O7 C25 C26 118.2(5) . .
O8 C25 C26 119.2(5) . .
O7 C25 Ce1 60.6(3) . .
O8 C25 Ce1 62.4(3) . .
C26 C25 Ce1 173.2(4) . .
C28 C26 C27 120.5(5) . .
C28 C26 C25 120.1(4) . .
C27 C26 C25 119.4(5) . .
C29 C27 C26 118.5(5) . .
C29 C27 H27 120.7 . .
C26 C27 H27 120.7 . .
C26 C28 C30 120.4(5) . .
C26 C28 H28 119.8 . .
C30 C28 H28 119.8 . .
C31 C29 C27 120.9(5) . .
C31 C29 H29 119.5 . .
C27 C29 H29 119.5 . .
C31 C30 C28 120.2(5) . .
C31 C30 H30 119.9 . .
C28 C30 H30 119.9 . .
C30 C31 C29 119.3(5) . .
C30 C31 C32 120.2(4) . .
C29 C31 C32 120.4(4) . .
N5 C32 N4 124.9(4) . .
N5 C32 C31 117.4(4) . .
N4 C32 C31 117.7(4) . .
N4 C33 N6 124.3(4) . .
N4 C33 C34 118.3(4) . .
N6 C33 C34 117.4(4) . .
C36 C34 C35 119.4(4) . .
C36 C34 C33 120.3(4) . .
C35 C34 C33 120.3(4) . .
C37 C35 C34 120.0(5) . .
C37 C35 H35 120.0 . .
C34 C35 H35 120.0 . .
C34 C36 C38 119.8(5) . .
C34 C36 H36 120.1 . .
C38 C36 H36 120.1 . .
C35 C37 C39 120.6(5) . .
C35 C37 H37 119.7 . .
C39 C37 H37 119.7 . .
C39 C38 C36 118.3(5) . .
C39 C38 H38 120.9 . .
C36 C38 H38 120.9 . .
C38 C39 C37 121.8(4) . .
C38 C39 C40 118.4(4) . .
C37 C39 C40 119.8(4) . .
O10 C40 O9 123.0(4) . .
O10 C40 C39 118.3(4) . .
O9 C40 C39 118.6(4) . .
O10 C40 Ce2 61.2(2) . 1_766
O9 C40 Ce2 61.8(2) . 1_766
C39 C40 Ce2 178.7(4) . 1_766
N6 C41 N5 125.2(4) . .
N6 C41 C42 116.9(4) . .
N5 C41 C42 117.8(4) . .
C44 C42 C43 119.1(5) . .
C44 C42 C41 120.5(4) . .
C43 C42 C41 120.3(4) . .
C42 C43 C45 120.3(5) . .
C42 C43 H43 119.8 . .
C45 C43 H43 119.8 . .
C42 C44 C46 120.8(5) . .
C42 C44 H44 119.6 . .
C46 C44 H44 119.6 . .
C47 C45 C43 119.9(5) . .
C47 C45 H45 120.0 . .
C43 C45 H45 120.0 . .
C47 C46 C44 120.6(5) . .
C47 C46 H46 119.7 . .
C44 C46 H46 119.7 . .
C45 C47 C46 119.1(5) . .
C45 C47 C48 120.5(4) . .
C46 C47 C48 120.3(4) . .
O12 C48 O11 120.9(4) . .
O12 C48 C47 120.5(4) . .
O11 C48 C47 118.6(4) . .
O12 C48 Ce1 62.6(3) . 1_554
O11 C48 Ce1 59.7(2) . 1_554
C47 C48 Ce1 166.1(4) . 1_554
S3 C53 H53A 109.5 . .
S3 C53 H53B 109.5 . .
H53A C53 H53B 109.5 . .
S3 C53 H53C 109.5 . .
H53A C53 H53C 109.5 . .
H53B C53 H53C 109.5 . .
S3 C54 H54A 109.5 . .
S3 C54 H54B 109.5 . .
H54A C54 H54B 109.5 . .
S3 C54 H54C 109.5 . .
H54A C54 H54C 109.5 . .
H54B C54 H54C 109.5 . .
S5 C57 H57A 109.5 . .
S5 C57 H57B 109.5 . .
H57A C57 H57B 109.5 . .
S5 C57 H57C 109.5 . .
H57A C57 H57C 109.5 . .
H57B C57 H57C 109.5 . .
S5 C58 H58A 109.5 . .
S5 C58 H58B 109.5 . .
H58A C58 H58B 109.5 . .
S5 C58 H58C 109.5 . .
H58A C58 H58C 109.5 . .
H58B C58 H58C 109.5 . .
S6 C59 H59A 109.5 . .
S6 C59 H59B 109.5 . .
H59A C59 H59B 109.5 . .
S6 C59 H59C 109.5 . .
H59A C59 H59C 109.5 . .
H59B C59 H59C 109.5 . .
S6 C60 H60A 109.5 . .
S6 C60 H60B 109.5 . .
H60A C60 H60B 109.5 . .
S6 C60 H60C 109.5 . .
H60A C60 H60C 109.5 . .
H60B C60 H60C 109.5 . .
O16 S4 C55 109.1(3) . .
O16 S4 C56 104.2(3) . .
C55 S4 C56 100.8(4) . .
O14 S2 C52 111.1(8) . .
O14 S2 C51 107.2(7) . .
C52 S2 C51 89.1(9) . .
O14 S2 H51F 132.9 . .
C52 S2 H51F 116.1 . .
C51 S2 H51F 74.3 . .
S1 C49 H49A 109.5 . .
S1 C49 H49B 109.5 . .
S1 C49 H49C 109.5 . .
S1 C50 H50A 109.5 . .
S1 C50 H50B 109.5 . .
S1 C50 H50C 109.5 . .
S1 C50 H50D 142.4 . .
H50A C50 H50D 34.1 . .
H50B C50 H50D 96.7 . .
H50C C50 H50D 85.4 . .
S1 C50 H50E 101.2 . .
H50A C50 H50E 148.5 . .
H50B C50 H50E 51.3 . .
H50C C50 H50E 65.1 . .
H50D C50 H50E 116.4 . .
S1 C50 H50F 89.8 . .
H50A C50 H50F 102.1 . .
H50B C50 H50F 133.9 . .
H50C C50 H50F 25.9 . .
H50D C50 H50F 91.0 . .
H50E C50 H50F 84.7 . .
S2 C51 H51A 109.6 . .
S2 C51 H51B 109.2 . .
H51A C51 H51B 109.5 . .
S2 C51 H51C 109.6 . .
H51A C51 H51C 109.5 . .
H51B C51 H51C 109.5 . .
S2 C51 H51D 79.7 . .
H51A C51 H51D 151.3 . .
H51B C51 H51D 43.2 . .
H51C C51 H51D 91.6 . .
S2 C51 H51E 95.3 . .
H51A C51 H51E 81.2 . .
H51B C51 H51E 38.9 . .
H51C C51 H51E 146.5 . .
H51D C51 H51E 70.8 . .
S2 C52 H52A 108.9 . .
S2 C52 H52B 109.3 . .
H52A C52 H52B 109.5 . .
S2 C52 H52C 110.2 . .
H52A C52 H52C 109.5 . .
H52B C52 H52C 109.5 . .
S2 C52 H52E 102.3 . .
H52A C52 H52E 143.5 . .
H52B C52 H52E 40.2 . .
H52C C52 H52E 75.6 . .
S2 C52 H52F 125.2 . .
H52A C52 H52F 50.5 . .
H52B C52 H52F 58.9 . .
H52C C52 H52F 124.3 . .
H52E C52 H52F 95.8 . .
O14 S2' C51' 94.7(14) . .
O14 S2' C52' 90.0(12) . .
C51' S2' C52' 101.5(17) . .
O14 S2' H51A 153.9 . .
C51' S2' H51A 59.8 . .
C52' S2' H51A 100.0 . .
O14 S2' H51C 108.7 . .
C51' S2' H51C 64.5 . .
C52' S2' H51C 156.9 . .
H51A S2' H51C 57.5 . .
O14 S2' H52A 105.8 . .
C51' S2' H52A 131.6 . .
C52' S2' H52A 37.2 . .
H51A S2' H52A 96.4 . .
H51C S2' H52A 140.1 . .
S1 C49' H49D 122.3 . .
S1 C49' H49E 113.7 . .
H49D C49' H49E 109.5 . .
S1 C49' H49F 90.2 . .
H49D C49' H49F 109.5 . .
H49E C49' H49F 109.5 . .
S1 C50' H50D 125.6 . .
S1 C50' H50E 100.4 . .
H50D C50' H50E 109.5 . .
S1 C50' H50F 101.4 . .
H50D C50' H50F 109.5 . .
H50E C50' H50F 109.5 . .
S2' C51' H51B 105.3 . .
S2' C51' H51D 109.4 . .
H51B C51' H51D 66.5 . .
S2' C51' H51E 109.2 . .
H51B C51' H51E 47.5 . .
H51D C51' H51E 109.5 . .
S2' C51' H51F 109.9 . .
H51B C51' H51F 143.4 . .
H51D C51' H51F 109.5 . .
H51E C51' H51F 109.5 . .
S2' C52' H52A 61.6 . .
S2' C52' H52B 150.8 . .
H52A C52' H52B 117.3 . .
S2' C52' H52C 70.8 . .
H52A C52' H52C 69.0 . .
H52B C52' H52C 81.5 . .
S2' C52' H52D 109.4 . .
H52A C52' H52D 136.1 . .
H52B C52' H52D 90.9 . .
H52C C52' H52D 153.0 . .
S2' C52' H52E 109.3 . .
H52A C52' H52E 113.9 . .
H52B C52' H52E 42.4 . .
H52C C52' H52E 49.3 . .
H52D C52' H52E 109.5 . .
S2' C52' H52F 109.8 . .
H52A C52' H52F 49.7 . .
H52B C52' H52F 81.3 . .
H52C C52' H52F 95.1 . .
H52D C52' H52F 109.5 . .
H52E C52' H52F 109.5 . .
S4 C55 H55A 109.5 . .
S4 C55 H55B 109.5 . .
H55A C55 H55B 109.5 . .
S4 C55 H55C 109.5 . .
H55A C55 H55C 109.5 . .
H55B C55 H55C 109.5 . .
S4 C56 H56A 109.5 . .
S4 C56 H56B 109.5 . .
H56A C56 H56B 109.5 . .
S4 C56 H56C 109.5 . .
H56A C56 H56C 109.5 . .
H56B C56 H56C 109.5 . .

loop_
_geom_bond_atom_site_label_1
_geom_bond_atom_site_label_2
_geom_bond_distance
_geom_bond_site_symmetry_2
Ce1 O13 2.460(5) .
Ce1 O15 2.478(4) .
Ce1 O14 2.491(5) .
Ce1 O2 2.526(4) .
Ce1 O11 2.538(4) 1_556
Ce1 O7 2.547(4) .
Ce1 O8 2.586(4) .
Ce1 O12 2.603(4) 1_556
Ce1 O1 2.632(4) .
Ce1 C25 2.915(5) .
Ce1 C48 2.929(5) 1_556
Ce1 C1 2.942(5) .
Ce2 O16 2.470(4) .
Ce2 O18 2.482(4) .
Ce2 O17 2.486(4) .
Ce2 O5 2.543(3) .
Ce2 O4 2.554(4) 1_554
Ce2 O10 2.564(3) 1_344
Ce2 O9 2.576(3) 1_344
Ce2 O3 2.578(4) 1_554
Ce2 O6 2.668(4) .
Ce2 C16 2.918(5) 1_554
Ce2 C40 2.920(4) 1_344
Ce2 C24 2.961(5) .
S1 O13 1.498(5) .
S1 C50 1.665(10) .
S1 C49' 1.67(2) .
S1 C50' 1.702(19) .
S1 C49 1.907(17) .
S3 O15 1.510(4) .
S3 C54 1.763(7) .
S3 C53 1.784(8) .
S5 O17 1.511(5) .
S5 C57 1.773(9) .
S5 C58 1.790(9) .
S6 O18 1.533(4) .
S6 C59 1.772(7) .
S6 C60 1.807(7) .
O1 C1 1.260(7) .
O2 C1 1.246(7) .
O3 C16 1.247(6) .
O3 Ce2 2.578(4) 1_556
O4 C16 1.255(6) .
O4 Ce2 2.554(4) 1_556
O5 C24 1.252(6) .
O6 C24 1.243(6) .
O7 C25 1.246(6) .
O8 C25 1.249(6) .
O9 C40 1.256(6) .
O9 Ce2 2.577(3) 1_766
O10 C40 1.254(6) .
O10 Ce2 2.564(3) 1_766
O11 C48 1.269(6) .
O11 Ce1 2.538(3) 1_554
O12 C48 1.262(6) .
O12 Ce1 2.603(4) 1_554
O14 S2 1.426(6) .
O14 S2' 1.592(12) .
O16 S4 1.479(4) .
N1 C9 1.321(6) .
N1 C8 1.340(6) .
N2 C9 1.334(6) .
N2 C17 1.339(6) .
N3 C8 1.336(6) .
N3 C17 1.344(6) .
N4 C33 1.335(6) .
N4 C32 1.340(6) .
N5 C41 1.330(6) .
N5 C32 1.334(6) .
N6 C41 1.327(6) .
N6 C33 1.347(6) .
C1 C2 1.499(7) .
C2 C4 1.372(8) .
C2 C3 1.384(8) .
C3 C5 1.393(7) .
C3 H3 0.9500 .
C4 C6 1.367(7) .
C4 H4 0.9500 .
C5 C7 1.388(7) .
C5 H5 0.9500 .
C6 C7 1.388(7) .
C6 H6 0.9500 .
C7 C8 1.473(6) .
C9 C10 1.496(6) .
C10 C11 1.374(7) .
C10 C12 1.378(7) .
C11 C13 1.388(7) .
C11 H11 0.9500 .
C12 C14 1.369(7) .
C12 H12 0.9500 .
C13 C15 1.383(7) .
C13 H13 0.9500 .
C14 C15 1.403(7) .
C14 H14 0.9500 .
C15 C16 1.489(6) .
C16 Ce2 2.918(5) 1_556
C17 C18 1.475(6) .
C18 C19 1.388(6) .
C18 C20 1.396(7) .
C19 C21 1.369(7) .
C19 H19 0.9500 .
C20 C22 1.379(7) .
C20 H20 0.9500 .
C21 C23 1.379(7) .
C21 H21 0.9500 .
C22 C23 1.389(7) .
C22 H22 0.9500 .
C23 C24 1.512(6) .
C25 C26 1.517(7) .
C26 C28 1.355(7) .
C26 C27 1.401(7) .
C27 C29 1.386(7) .
C27 H27 0.9500 .
C28 C30 1.391(7) .
C28 H28 0.9500 .
C29 C31 1.385(7) .
C29 H29 0.9500 .
C30 C31 1.374(7) .
C30 H30 0.9500 .
C31 C32 1.481(6) .
C33 C34 1.466(6) .
C34 C36 1.395(7) .
C34 C35 1.399(7) .
C35 C37 1.372(7) .
C35 H35 0.9500 .
C36 C38 1.430(6) .
C36 H36 0.9500 .
C37 C39 1.374(7) .
C37 H37 0.9500 .
C38 C39 1.366(7) .
C38 H38 0.9500 .
C39 C40 1.530(6) .
C40 Ce2 2.920(4) 1_766
C41 C42 1.487(6) .
C42 C44 1.374(7) .
C42 C43 1.380(7) .
C43 C45 1.406(7) .
C43 H43 0.9500 .
C44 C46 1.385(7) .
C44 H44 0.9500 .
C45 C47 1.381(7) .
C45 H45 0.9500 .
C46 C47 1.381(7) .
C46 H46 0.9500 .
C47 C48 1.484(6) .
C48 Ce1 2.929(5) 1_554
C53 H53A 0.9800 .
C53 H53B 0.9800 .
C53 H53C 0.9800 .
C54 H54A 0.9800 .
C54 H54B 0.9800 .
C54 H54C 0.9800 .
C57 H57A 0.9800 .
C57 H57B 0.9800 .
C57 H57C 0.9800 .
C58 H58A 0.9800 .
C58 H58B 0.9800 .
C58 H58C 0.9800 .
C59 H59A 0.9800 .
C59 H59B 0.9800 .
C59 H59C 0.9800 .
C60 H60A 0.9800 .
C60 H60B 0.9800 .
C60 H60C 0.9800 .
S4 C55 1.742(7) .
S4 C56 1.775(7) .
S2 C52 1.784(19) .
S2 C51 1.785(17) .
S2 H51F 1.5051 .
C49 H49A 0.9800 .
C49 H49B 0.9800 .
C49 H49C 0.9800 .
C50 H50A 0.9800 .
C50 H50B 0.9800 .
C50 H50C 0.9800 .
C50 H50D 0.8459 .
C50 H50E 0.9968 .
C51 H51A 0.9800 .
C51 H51B 0.9800 .
C51 H51C 0.9800 .
C51 H51E 1.2203 .
C52 H52A 0.9800 .
C52 H52B 0.9800 .
C52 H52C 0.9800 .
C52 H52E 0.9587 .
C52 H52F 1.1882 .
S2' C51' 1.87(4) .
S2' C52' 1.98(3) .
S2' H51A 1.7392 .
S2' H51C 1.5775 .
S2' H52A 1.7603 .
C49' H49D 0.9600 .
C49' H49E 0.9600 .
C49' H49F 0.9600 .
C50' H50D 0.9600 .
C50' H50E 0.9600 .
C50' H50F 0.9600 .
C51' H51B 0.9184 .
C51' H51D 0.9800 .
C51' H51E 0.9800 .
C51' H51F 0.9800 .
C52' H52A 1.2108 .
C52' H52B 0.6295 .
C52' H52D 0.9800 .
C52' H52E 0.9800 .
C52' H52F 0.9800 .
C55 H55A 0.9800 .
C55 H55B 0.9800 .
C55 H55C 0.9800 .
C56 H56A 0.9800 .
C56 H56B 0.9800 .
C56 H56C 0.9800 .

loop_
_geom_torsion_atom_site_label_1
_geom_torsion_atom_site_label_2
_geom_torsion_atom_site_label_3
_geom_torsion_atom_site_label_4
_geom_torsion
_geom_torsion_site_symmetry_1
_geom_torsion_site_symmetry_4
O13 Ce1 O1 C1 -156.4(4) . .
O15 Ce1 O1 C1 59.7(4) . .
O14 Ce1 O1 C1 -84.5(4) . .
O2 Ce1 O1 C1 -0.8(3) . .
O11 Ce1 O1 C1 135.8(3) 1_556 .
O7 Ce1 O1 C1 -20.8(4) . .
O8 Ce1 O1 C1 -78.3(6) . .
O12 Ce1 O1 C1 131.1(4) 1_556 .
C25 Ce1 O1 C1 -37.8(5) . .
C48 Ce1 O1 C1 136.6(4) 1_556 .
O13 Ce1 O2 C1 35.9(5) . .
O15 Ce1 O2 C1 -116.5(4) . .
O14 Ce1 O2 C1 87.2(4) . .
O11 Ce1 O2 C1 -93.5(4) 1_556 .
O7 Ce1 O2 C1 163.2(4) . .
O8 Ce1 O2 C1 159.7(4) . .
O12 Ce1 O2 C1 -47.7(4) 1_556 .
O1 Ce1 O2 C1 0.9(4) . .
C25 Ce1 O2 C1 159.6(4) . .
C48 Ce1 O2 C1 -61.3(5) 1_556 .
O16 Ce2 O5 C24 74.8(3) . .
O18 Ce2 O5 C24 -76.5(3) . .
O17 Ce2 O5 C24 140.9(3) . .
O4 Ce2 O5 C24 53.9(6) 1_554 .
O10 Ce2 O5 C24 -140.3(3) 1_344 .
O9 Ce2 O5 C24 -151.6(4) 1_344 .
O3 Ce2 O5 C24 4.6(4) 1_554 .
O6 Ce2 O5 C24 -0.3(3) . .
C16 Ce2 O5 C24 20.6(5) 1_554 .
C40 Ce2 O5 C24 -146.5(3) 1_344 .
O16 Ce2 O6 C24 -91.9(4) . .
O18 Ce2 O6 C24 92.1(4) . .
O17 Ce2 O6 C24 -61.6(4) . .
O5 Ce2 O6 C24 0.3(3) . .
O4 Ce2 O6 C24 -164.3(3) 1_554 .
O10 Ce2 O6 C24 91.8(4) 1_344 .
O9 Ce2 O6 C24 31.8(4) 1_344 .
O3 Ce2 O6 C24 -175.3(4) 1_554 .
C16 Ce2 O6 C24 -167.1(4) 1_554 .
C40 Ce2 O6 C24 53.5(4) 1_344 .
O13 Ce1 O7 C25 -38.6(4) . .
O15 Ce1 O7 C25 110.3(4) . .
O14 Ce1 O7 C25 -89.0(4) . .
O2 Ce1 O7 C25 -171.8(4) . .
O11 Ce1 O7 C25 44.7(4) 1_556 .
O8 Ce1 O7 C25 4.5(4) . .
O12 Ce1 O7 C25 90.4(4) 1_556 .
O1 Ce1 O7 C25 -155.9(4) . .
C48 Ce1 O7 C25 56.4(5) 1_556 .
C1 Ce1 O7 C25 -164.8(4) . .
O13 Ce1 O8 C25 142.9(4) . .
O15 Ce1 O8 C25 -74.2(4) . .
O14 Ce1 O8 C25 70.6(4) . .
O2 Ce1 O8 C25 -0.2(5) . .
O11 Ce1 O8 C25 -144.9(4) 1_556 .
O7 Ce1 O8 C25 -4.5(4) . .
O12 Ce1 O8 C25 -149.1(4) 1_556 .
O1 Ce1 O8 C25 64.5(6) . .
C48 Ce1 O8 C25 -150.2(4) 1_556 .
C1 Ce1 O8 C25 15.1(6) . .
C50 S1 O13 Ce1 166.0(7) . .
C49' S1 O13 Ce1 -36(2) . .
C50' S1 O13 Ce1 174(2) . .
C49 S1 O13 Ce1 -101.2(7) . .
O15 Ce1 O13 S1 130.2(4) . .
O14 Ce1 O13 S1 -55.5(5) . .
O2 Ce1 O13 S1 -1.9(6) . .
O11 Ce1 O13 S1 150.4(5) 1_556 .
O7 Ce1 O13 S1 -106.5(5) . .
O8 Ce1 O13 S1 -138.3(5) . .
O12 Ce1 O13 S1 97.1(5) 1_556 .
O1 Ce1 O13 S1 24.2(5) . .
C25 Ce1 O13 S1 -122.6(5) . .
C48 Ce1 O13 S1 123.6(5) 1_556 .
C1 Ce1 O13 S1 13.5(5) . .
O13 Ce1 O14 S2 174.2(12) . .
O15 Ce1 O14 S2 -11.7(13) . .
O2 Ce1 O14 S2 30.5(11) . .
O11 Ce1 O14 S2 -149.0(10) 1_556 .
O7 Ce1 O14 S2 -45.5(11) . .
O8 Ce1 O14 S2 -96.4(11) . .
O12 Ce1 O14 S2 135.0(10) 1_556 .
O1 Ce1 O14 S2 81.6(11) . .
C25 Ce1 O14 S2 -71.7(11) . .
C48 Ce1 O14 S2 172.9(10) 1_556 .
C1 Ce1 O14 S2 55.9(11) . .
O13 Ce1 O14 S2' -125.7(7) . .
O15 Ce1 O14 S2' 48.4(8) . .
O2 Ce1 O14 S2' 90.6(7) . .
O11 Ce1 O14 S2' -88.9(7) 1_556 .
O7 Ce1 O14 S2' 14.6(7) . .
O8 Ce1 O14 S2' -36.4(7) . .
O12 Ce1 O14 S2' -164.9(6) 1_556 .
O1 Ce1 O14 S2' 141.7(7) . .
C25 Ce1 O14 S2' -11.6(7) . .
C48 Ce1 O14 S2' -127.0(7) 1_556 .
C1 Ce1 O14 S2' 116.0(7) . .
C54 S3 O15 Ce1 -176.9(4) . .
C53 S3 O15 Ce1 81.0(5) . .
O13 Ce1 O15 S3 28.7(5) . .
O14 Ce1 O15 S3 -141.9(4) . .
O2 Ce1 O15 S3 175.0(4) . .
O11 Ce1 O15 S3 8.5(3) 1_556 .
O7 Ce1 O15 S3 -108.7(4) . .
O8 Ce1 O15 S3 -60.7(4) . .
O12 Ce1 O15 S3 61.3(3) 1_556 .
O1 Ce1 O15 S3 131.2(3) . .
C25 Ce1 O15 S3 -85.1(4) . .
C48 Ce1 O15 S3 35.0(3) 1_556 .
C1 Ce1 O15 S3 152.9(4) . .
O18 Ce2 O16 S4 5.6(6) . .
O17 Ce2 O16 S4 -159.2(5) . .
O5 Ce2 O16 S4 -51.8(4) . .
O4 Ce2 O16 S4 122.3(4) 1_554 .
O10 Ce2 O16 S4 175.8(3) 1_344 .
O9 Ce2 O16 S4 -113.2(4) 1_344 .
O3 Ce2 O16 S4 71.7(4) 1_554 .
O6 Ce2 O16 S4 -1.2(4) . .
C16 Ce2 O16 S4 97.6(4) 1_554 .
C40 Ce2 O16 S4 -144.6(3) 1_344 .
C24 Ce2 O16 S4 -26.9(4) . .
C57 S5 O17 Ce2 -52.9(6) . .
C58 S5 O17 Ce2 51.5(6) . .
O16 Ce2 O17 S5 -91.7(5) . .
O18 Ce2 O17 S5 102.4(5) . .
O5 Ce2 O17 S5 -166.1(4) . .
O4 Ce2 O17 S5 -3.1(4) 1_554 .
O10 Ce2 O17 S5 71.8(5) 1_344 .
O9 Ce2 O17 S5 125.1(5) 1_344 .
O3 Ce2 O17 S5 -30.0(5) 1_554 .
O6 Ce2 O17 S5 -122.6(4) . .
C16 Ce2 O17 S5 -18.4(5) 1_554 .
C40 Ce2 O17 S5 98.3(5) 1_344 .
C24 Ce2 O17 S5 -148.1(4) . .
C59 S6 O18 Ce2 -174.7(4) . .
C60 S6 O18 Ce2 81.6(4) . .
O16 Ce2 O18 S6 -137.6(3) . .
O17 Ce2 O18 S6 18.4(5) . .
O5 Ce2 O18 S6 -80.4(3) . .
O4 Ce2 O18 S6 113.0(3) 1_554 .
O10 Ce2 O18 S6 48.9(3) 1_344 .
O9 Ce2 O18 S6 -4.2(3) 1_344 .
O3 Ce2 O18 S6 158.7(3) 1_554 .
O6 Ce2 O18 S6 -130.9(3) . .
C16 Ce2 O18 S6 138.0(3) 1_554 .
C40 Ce2 O18 S6 22.5(3) 1_344 .
C24 Ce2 O18 S6 -105.3(3) . .
Ce1 O2 C1 O1 -1.6(7) . .
Ce1 O2 C1 C2 176.6(4) . .
Ce1 O1 C1 O2 1.6(6) . .
Ce1 O1 C1 C2 -176.6(5) . .
O13 Ce1 C1 O2 -152.8(4) . .
O15 Ce1 C1 O2 59.9(4) . .
O14 Ce1 C1 O2 -87.8(4) . .
O11 Ce1 C1 O2 118.8(4) 1_556 .
O7 Ce1 C1 O2 -16.3(4) . .
O8 Ce1 C1 O2 -31.4(6) . .
O12 Ce1 C1 O2 135.3(4) 1_556 .
O1 Ce1 C1 O2 -178.5(6) . .
C25 Ce1 C1 O2 -23.8(5) . .
C48 Ce1 C1 O2 132.3(4) 1_556 .
O13 Ce1 C1 O1 25.7(4) . .
O15 Ce1 C1 O1 -121.6(4) . .
O14 Ce1 C1 O1 90.7(4) . .
O2 Ce1 C1 O1 178.5(6) . .
O11 Ce1 C1 O1 -62.7(4) 1_556 .
O7 Ce1 C1 O1 162.2(3) . .
O8 Ce1 C1 O1 147.1(3) . .
O12 Ce1 C1 O1 -46.2(4) 1_556 .
C25 Ce1 C1 O1 154.6(3) . .
C48 Ce1 C1 O1 -49.2(4) 1_556 .
O13 Ce1 C1 C2 166(5) . .
O15 Ce1 C1 C2 19(5) . .
O14 Ce1 C1 C2 -129(5) . .
O2 Ce1 C1 C2 -41(5) . .
O11 Ce1 C1 C2 78(5) 1_556 .
O7 Ce1 C1 C2 -57(5) . .
O8 Ce1 C1 C2 -73(5) . .
O12 Ce1 C1 C2 94(5) 1_556 .
O1 Ce1 C1 C2 140(5) . .
C25 Ce1 C1 C2 -65(5) . .
C48 Ce1 C1 C2 91(5) 1_556 .
O2 C1 C2 C4 9.0(10) . .
O1 C1 C2 C4 -172.7(7) . .
Ce1 C1 C2 C4 48(5) . .
O2 C1 C2 C3 -172.4(6) . .
O1 C1 C2 C3 5.8(9) . .
Ce1 C1 C2 C3 -133(4) . .
C4 C2 C3 C5 0.2(11) . .
C1 C2 C3 C5 -178.4(6) . .
C3 C2 C4 C6 -1.8(12) . .
C1 C2 C4 C6 176.8(7) . .
C2 C3 C5 C7 1.6(11) . .
C2 C4 C6 C7 1.6(13) . .
C4 C6 C7 C5 0.2(12) . .
C4 C6 C7 C8 179.1(7) . .
C3 C5 C7 C6 -1.8(11) . .
C3 C5 C7 C8 179.3(6) . .
C17 N3 C8 N1 -3.1(9) . .
C17 N3 C8 C7 175.0(5) . .
C9 N1 C8 N3 1.0(9) . .
C9 N1 C8 C7 -177.1(5) . .
C6 C7 C8 N3 20.9(9) . .
C5 C7 C8 N3 -160.2(6) . .
C6 C7 C8 N1 -160.9(7) . .
C5 C7 C8 N1 18.0(9) . .
C8 N1 C9 N2 2.0(9) . .
C8 N1 C9 C10 -177.2(5) . .
C17 N2 C9 N1 -2.5(9) . .
C17 N2 C9 C10 176.7(5) . .
N1 C9 C10 C11 22.7(8) . .
N2 C9 C10 C11 -156.6(6) . .
N1 C9 C10 C12 -160.0(6) . .
N2 C9 C10 C12 20.7(8) . .
C12 C10 C11 C13 0.6(10) . .
C9 C10 C11 C13 177.9(6) . .
C11 C10 C12 C14 -1.3(10) . .
C9 C10 C12 C14 -178.6(6) . .
C10 C11 C13 C15 -1.0(11) . .
C10 C12 C14 C15 2.4(10) . .
C11 C13 C15 C14 2.1(10) . .
C11 C13 C15 C16 -179.7(6) . .
C12 C14 C15 C13 -2.8(10) . .
C12 C14 C15 C16 179.0(6) . .
Ce2 O3 C16 O4 13.1(6) 1_556 .
Ce2 O3 C16 C15 -166.2(4) 1_556 .
Ce2 O4 C16 O3 -13.2(6) 1_556 .
Ce2 O4 C16 C15 166.1(4) 1_556 .
C13 C15 C16 O3 12.7(9) . .
C14 C15 C16 O3 -169.2(6) . .
C13 C15 C16 O4 -166.7(6) . .
C14 C15 C16 O4 11.5(8) . .
C13 C15 C16 Ce2 -81.6(17) . 1_556
C14 C15 C16 Ce2 96.5(16) . 1_556
C9 N2 C17 N3 0.1(8) . .
C9 N2 C17 C18 179.1(5) . .
C8 N3 C17 N2 2.5(9) . .
C8 N3 C17 C18 -176.5(5) . .
N2 C17 C18 C19 -13.0(8) . .
N3 C17 C18 C19 166.1(6) . .
N2 C17 C18 C20 169.8(6) . .
N3 C17 C18 C20 -11.1(9) . .
C20 C18 C19 C21 0.3(10) . .
C17 C18 C19 C21 -177.0(6) . .
C19 C18 C20 C22 0.2(10) . .
C17 C18 C20 C22 177.5(6) . .
C18 C19 C21 C23 0.6(10) . .
C18 C20 C22 C23 -1.6(10) . .
C19 C21 C23 C22 -1.9(10) . .
C19 C21 C23 C24 176.7(6) . .
C20 C22 C23 C21 2.5(9) . .
C20 C22 C23 C24 -176.2(6) . .
Ce2 O6 C24 O5 -0.5(6) . .
Ce2 O6 C24 C23 177.9(5) . .
Ce2 O5 C24 O6 0.5(6) . .
Ce2 O5 C24 C23 -177.9(4) . .
C21 C23 C24 O6 166.4(6) . .
C22 C23 C24 O6 -14.9(9) . .
C21 C23 C24 O5 -15.1(8) . .
C22 C23 C24 O5 163.5(5) . .
C21 C23 C24 Ce2 -35(5) . .
C22 C23 C24 Ce2 143(4) . .
O16 Ce2 C24 O6 80.8(3) . .
O18 Ce2 C24 O6 -81.0(3) . .
O17 Ce2 C24 O6 134.6(3) . .
O5 Ce2 C24 O6 -179.5(6) . .
O4 Ce2 C24 O6 23.0(5) 1_554 .
O10 Ce2 C24 O6 -122.5(3) 1_344 .
O9 Ce2 C24 O6 -152.1(3) 1_344 .
O3 Ce2 C24 O6 4.4(4) 1_554 .
C16 Ce2 C24 O6 14.7(4) 1_554 .
C40 Ce2 C24 O6 -140.9(3) 1_344 .
O16 Ce2 C24 O5 -99.7(3) . .
O18 Ce2 C24 O5 98.5(3) . .
O17 Ce2 C24 O5 -45.9(4) . .
O4 Ce2 C24 O5 -157.5(3) 1_554 .
O10 Ce2 C24 O5 57.0(4) 1_344 .
O9 Ce2 C24 O5 27.4(3) 1_344 .
O3 Ce2 C24 O5 -176.0(3) 1_554 .
O6 Ce2 C24 O5 179.5(6) . .
C16 Ce2 C24 O5 -165.8(3) 1_554 .
C40 Ce2 C24 O5 38.7(4) 1_344 .
O16 Ce2 C24 C23 -78(4) . .
O18 Ce2 C24 C23 120(4) . .
O17 Ce2 C24 C23 -25(4) . .
O5 Ce2 C24 C23 21(4) . .
O4 Ce2 C24 C23 -136(4) 1_554 .
O10 Ce2 C24 C23 78(4) 1_344 .
O9 Ce2 C24 C23 49(4) 1_344 .
O3 Ce2 C24 C23 -155(4) 1_554 .
O6 Ce2 C24 C23 -159(4) . .
C16 Ce2 C24 C23 -145(4) 1_554 .
C40 Ce2 C24 C23 60(4) 1_344 .
Ce1 O7 C25 O8 -8.5(7) . .
Ce1 O7 C25 C26 172.3(5) . .
Ce1 O8 C25 O7 8.3(7) . .
Ce1 O8 C25 C26 -172.5(5) . .
O13 Ce1 C25 O7 149.1(4) . .
O15 Ce1 C25 O7 -66.2(4) . .
O14 Ce1 C25 O7 83.7(4) . .
O2 Ce1 C25 O7 7.9(4) . .
O11 Ce1 C25 O7 -138.9(4) 1_556 .
O8 Ce1 C25 O7 -171.9(7) . .
O12 Ce1 C25 O7 -126.8(4) 1_556 .
O1 Ce1 C25 O7 35.8(5) . .
C48 Ce1 C25 O7 -137.9(4) 1_556 .
C1 Ce1 C25 O7 17.8(5) . .
O13 Ce1 C25 O8 -39.0(4) . .
O15 Ce1 C25 O8 105.7(4) . .
O14 Ce1 C25 O8 -104.3(4) . .
O2 Ce1 C25 O8 179.9(4) . .
O11 Ce1 C25 O8 33.0(4) 1_556 .
O7 Ce1 C25 O8 171.9(7) . .
O12 Ce1 C25 O8 45.1(5) 1_556 .
O1 Ce1 C25 O8 -152.3(3) . .
C48 Ce1 C25 O8 34.0(4) 1_556 .
C1 Ce1 C25 O8 -170.2(4) . .
O13 Ce1 C25 C26 67(3) . .
O15 Ce1 C25 C26 -149(3) . .
O14 Ce1 C25 C26 1(3) . .
O2 Ce1 C25 C26 -74(3) . .
O11 Ce1 C25 C26 139(3) 1_556 .
O7 Ce1 C25 C26 -82(3) . .
O8 Ce1 C25 C26 106(3) . .
O12 Ce1 C25 C26 151(3) 1_556 .
O1 Ce1 C25 C26 -46(3) . .
C48 Ce1 C25 C26 140(3) 1_556 .
C1 Ce1 C25 C26 -64(3) . .
O7 C25 C26 C28 -10.2(9) . .
O8 C25 C26 C28 170.6(6) . .
Ce1 C25 C26 C28 68(3) . .
O7 C25 C26 C27 171.8(6) . .
O8 C25 C26 C27 -7.4(9) . .
Ce1 C25 C26 C27 -110(3) . .
C28 C26 C27 C29 3.0(10) . .
C25 C26 C27 C29 -179.0(6) . .
C27 C26 C28 C30 -1.7(10) . .
C25 C26 C28 C30 -179.6(6) . .
C26 C27 C29 C31 -3.2(10) . .
C26 C28 C30 C31 0.3(10) . .
C28 C30 C31 C29 -0.5(10) . .
C28 C30 C31 C32 -177.8(6) . .
C27 C29 C31 C30 1.9(10) . .
C27 C29 C31 C32 179.3(6) . .
C41 N5 C32 N4 -3.5(9) . .
C41 N5 C32 C31 178.6(5) . .
C33 N4 C32 N5 2.3(8) . .
C33 N4 C32 C31 -179.7(5) . .
C30 C31 C32 N5 -6.7(8) . .
C29 C31 C32 N5 176.0(6) . .
C30 C31 C32 N4 175.2(5) . .
C29 C31 C32 N4 -2.1(8) . .
C32 N4 C33 N6 0.6(8) . .
C32 N4 C33 C34 179.6(5) . .
C41 N6 C33 N4 -2.0(8) . .
C41 N6 C33 C34 179.0(5) . .
N4 C33 C34 C36 -177.5(5) . .
N6 C33 C34 C36 1.6(8) . .
N4 C33 C34 C35 3.9(8) . .
N6 C33 C34 C35 -177.0(6) . .
C36 C34 C35 C37 -0.2(10) . .
C33 C34 C35 C37 178.4(6) . .
C35 C34 C36 C38 -0.7(9) . .
C33 C34 C36 C38 -179.3(6) . .
C34 C35 C37 C39 0.6(10) . .
C34 C36 C38 C39 1.1(10) . .
C36 C38 C39 C37 -0.7(10) . .
C36 C38 C39 C40 178.9(5) . .
C35 C37 C39 C38 -0.2(10) . .
C35 C37 C39 C40 -179.8(6) . .
Ce2 O10 C40 O9 0.9(6) 1_766 .
Ce2 O10 C40 C39 178.6(4) 1_766 .
Ce2 O9 C40 O10 -0.9(6) 1_766 .
Ce2 O9 C40 C39 -178.6(4) 1_766 .
C38 C39 C40 O10 9.1(8) . .
C37 C39 C40 O10 -171.3(6) . .
C38 C39 C40 O9 -173.1(6) . .
C37 C39 C40 O9 6.5(8) . .
C38 C39 C40 Ce2 80(15) . 1_766
C37 C39 C40 Ce2 -100(15) . 1_766
C33 N6 C41 N5 0.6(9) . .
C33 N6 C41 C42 -176.9(5) . .
C32 N5 C41 N6 1.9(9) . .
C32 N5 C41 C42 179.4(5) . .
N6 C41 C42 C44 -1.0(9) . .
N5 C41 C42 C44 -178.6(6) . .
N6 C41 C42 C43 179.9(6) . .
N5 C41 C42 C43 2.2(9) . .
C44 C42 C43 C45 2.8(10) . .
C41 C42 C43 C45 -178.1(6) . .
C43 C42 C44 C46 -2.7(10) . .
C41 C42 C44 C46 178.2(6) . .
C42 C43 C45 C47 -1.4(11) . .
C42 C44 C46 C47 1.2(11) . .
C43 C45 C47 C46 -0.1(10) . .
C43 C45 C47 C48 177.2(6) . .
C44 C46 C47 C45 0.3(10) . .
C44 C46 C47 C48 -177.0(6) . .
Ce1 O12 C48 O11 13.7(6) 1_554 .
Ce1 O12 C48 C47 -164.6(5) 1_554 .
Ce1 O11 C48 O12 -14.1(6) 1_554 .
Ce1 O11 C48 C47 164.2(4) 1_554 .
C45 C47 C48 O12 -4.8(9) . .
C46 C47 C48 O12 172.5(6) . .
C45 C47 C48 O11 177.0(6) . .
C46 C47 C48 O11 -5.8(9) . .
C45 C47 C48 Ce1 -104.0(15) . 1_554
C46 C47 C48 Ce1 73.3(16) . 1_554
Ce2 O16 S4 C55 -75.2(5) . .
Ce2 O16 S4 C56 177.8(4) . .
S2' O14 S2 C52 -55.8(9) . .
Ce1 O14 S2 C52 21.7(14) . .
S2' O14 S2 C51 40.1(10) . .
Ce1 O14 S2 C51 117.6(13) . .
S2 O14 S2' C51' -41.8(12) . .
Ce1 O14 S2' C51' 164.6(12) . .
S2 O14 S2' C52' 59.8(12) . .
Ce1 O14 S2' C52' -93.9(12) . .

loop_
_platon_squeeze_void_nr
_platon_squeeze_void_average_x
_platon_squeeze_void_average_y
_platon_squeeze_void_average_z
_platon_squeeze_void_volume
_platon_squeeze_void_count_electrons
1 0.072 0.950 0.639 14.6 0.4
2 0.484 0.236 0.010 272.4 26.6
3 0.516 0.763 -0.010 272.3 25.8
4 0.927 0.049 0.361 14.6 0.8
